data_4078519
loop_
_publ_author_name
'Gehrmann, Thorsten'
'Lloret Fillol, Julio'
'Wadepohl, Hubert'
'Gade, Lutz H.'

_publ_section_title
;
 Synthesis, Characterization, and Thermal Rearrangement of Zirconium
 Tetraazadienyl and Pentaazadienyl Complexes
;
_journal_issue 12
_journal_name_full Organometallics
_journal_page_first 4504
_journal_paper_doi 10.1021/om300291b
_journal_volume 31
_journal_year 2012
_chemical_formula_sum 'C42 H70 N7 Si2 Zr'
_chemical_formula_weight 820.45
_chemical_properties_physical 'air-sensitive, moisture-sensitive'
_space_group_IT_number 2
_symmetry_cell_setting triclinic
_symmetry_Int_Tables_number 2
_symmetry_space_group_name_Hall '-P 1'
_symmetry_space_group_name_H-M 'P -1'
_atom_sites_solution_hydrogens geom
_atom_sites_solution_primary dual
_atom_sites_solution_secondary difmap
_audit_block_code ga_tg41
_audit_creation_method SHELXL-97
_audit_update_record 'Fri Dec 16 15:43:45 CET 2011'
_cell_angle_alpha 71.859(13)
_cell_angle_beta 75.371(11)
_cell_angle_gamma 67.362(12)
_cell_formula_units_Z 4
_cell_length_a 14.881(6)
_cell_length_b 15.938(7)
_cell_length_c 22.278(11)
_cell_measurement_reflns_used 7385
_cell_measurement_temperature 100(2)
_cell_measurement_theta_max 29.34
_cell_measurement_theta_min 2.54
_cell_volume 4581(4)
_computing_cell_refinement
;
SAINT (Bruker AXS, 1997-2008). Includes estimated systematic errors
 of the unit cell constants from Monte Carlo simulations.
;
_computing_data_collection 'SMART-5.631 (Bruker AXS, 2003)'
_computing_data_reduction 'SAINT (Bruker AXS, 1997-2008)'
_computing_publication_material 'SHELXL-97 (Sheldrick, 1997)'
_computing_structure_refinement 'SHELXL-97 (Sheldrick, 1997)'
_computing_structure_solution 'SUPERFLIP (Palatinus, 2007-2009)'
_diffrn_ambient_environment 'perfluoro polyether oil'
_diffrn_ambient_temperature 100(2)
_diffrn_detector 'CCD plate'
_diffrn_detector_area_resol_mean 8.19
_diffrn_detector_type CCD-PXL-KAF2
_diffrn_measured_fraction_theta_full 0.999
_diffrn_measured_fraction_theta_max 0.999
_diffrn_measurement_device 'three-circle diffractometer'
_diffrn_measurement_device_type 'Bruker AXS Smart 1000'
_diffrn_measurement_method '\f- and \w-scans'
_diffrn_measurement_specimen_support 'polyimid foil'
_diffrn_radiation_monochromator graphite
_diffrn_radiation_probe x-ray
_diffrn_radiation_type MoK\a
_diffrn_radiation_wavelength 0.71073
_diffrn_reflns_av_R_equivalents 0.0666
_diffrn_reflns_av_sigmaI/netI 0.0632
_diffrn_reflns_limit_h_max 19
_diffrn_reflns_limit_h_min -19
_diffrn_reflns_limit_k_max 21
_diffrn_reflns_limit_k_min -19
_diffrn_reflns_limit_l_max 29
_diffrn_reflns_limit_l_min 0
_diffrn_reflns_number 95644
_diffrn_reflns_theta_full 28.28
_diffrn_reflns_theta_max 28.28
_diffrn_reflns_theta_min 0.97
_diffrn_source 'fine-focus sealed tube (Mo)'
_exptl_absorpt_coefficient_mu 0.328
_exptl_absorpt_correction_T_max 0.7461
_exptl_absorpt_correction_T_min 0.6222
_exptl_absorpt_correction_type multi-scan
_exptl_absorpt_process_details
;
multi-scan from symmetry-related measurements (Blessing 1995)
SADABS (Sheldrick & Bruker AXS, 2004-2008)
;
_exptl_crystal_colour yellow
_exptl_crystal_density_diffrn 1.190
_exptl_crystal_density_method 'not measured'
_exptl_crystal_description plate
_exptl_crystal_F_000 1756
_exptl_crystal_size_max 0.20
_exptl_crystal_size_mid 0.20
_exptl_crystal_size_min 0.11
_platon_squeeze_details
;
;
_refine_diff_density_max 2.089
_refine_diff_density_min -0.952
_refine_diff_density_rms 0.099
_refine_ls_abs_structure_details 'Flack H D (1983), Acta Cryst. A39, 876-881'
_refine_ls_extinction_method none
_refine_ls_goodness_of_fit_ref 1.057
_refine_ls_matrix_type full
_refine_ls_number_parameters 966
_refine_ls_number_reflns 22728
_refine_ls_number_restraints 30
_refine_ls_restrained_S_all 1.057
_refine_ls_R_factor_all 0.0890
_refine_ls_R_factor_gt 0.0533
_refine_ls_shift/su_max 0.001
_refine_ls_shift/su_mean 0.000
_refine_ls_structure_factor_coef Fsqd
_refine_ls_weighting_details 'calc w=1/[\s^2^(Fo^2^)+(0.0839P)^2^+0.0000P] where P=(Fo^2^+2Fc^2^)/3'
_refine_ls_weighting_scheme calc
_refine_ls_wR_factor_gt 0.1350
_refine_ls_wR_factor_ref 0.1500
_reflns_number_gt 15574
_reflns_number_total 22728
_reflns_threshold_expression >2sigma(I)
_cod_data_source_file om300291b_si_002.cif
_cod_data_source_block complex_7
_cod_database_code 4078519
_audit_block_refno 1140
_audit_block_usercomment tg549

loop_
_symmetry_equiv_pos_as_xyz
'x, y, z'
'-x, -y, -z'

loop_
_atom_site_label
_atom_site_type_symbol
_atom_site_fract_x
_atom_site_fract_y
_atom_site_fract_z
_atom_site_U_iso_or_equiv
_atom_site_adp_type
_atom_site_occupancy
_atom_site_symmetry_multiplicity
_atom_site_calc_flag
_atom_site_refinement_flags
_atom_site_disorder_assembly
_atom_site_disorder_group
Zr1 Zr 0.697530(19) 0.838801(18) 0.246680(13) 0.01946(7) Uani 1 1 d . . .
Si1 Si 0.79956(6) 0.90770(5) 0.33615(4) 0.02427(18) Uani 1 1 d . . .
Si2 Si 0.76794(7) 0.69532(6) 0.14124(4) 0.02943(19) Uani 1 1 d . . .
N1 N 0.79560(17) 0.82142(15) 0.30608(11) 0.0202(5) Uani 1 1 d . . .
N2 N 0.78201(17) 0.72804(17) 0.20482(11) 0.0230(5) Uani 1 1 d . . .
N3 N 0.67230(16) 0.70788(15) 0.32949(11) 0.0182(5) Uani 1 1 d . . .
N4 N 0.54479(17) 0.88232(16) 0.24375(12) 0.0236(5) Uani 1 1 d . . .
H4 H 0.5389 0.8812 0.2057 0.028 Uiso 1 1 calc R . .
N5 N 0.72081(19) 0.95026(17) 0.15247(12) 0.0262(5) Uani 1 1 d . . .
N6 N 0.73206(18) 1.00567(17) 0.18147(12) 0.0268(5) Uani 1 1 d . . .
N7 N 0.69370(17) 0.98589(16) 0.24078(12) 0.0228(5) Uani 1 1 d . . .
C1 C 0.8611(2) 0.72671(18) 0.33154(14) 0.0209(6) Uani 1 1 d . . .
H1A H 0.8487 0.7142 0.3788 0.025 Uiso 1 1 calc R . .
H1B H 0.9300 0.7260 0.3175 0.025 Uiso 1 1 calc R . .
C2 C 0.8518(2) 0.64552(19) 0.31253(14) 0.0210(6) Uani 1 1 d . . .
C3 C 0.8658(2) 0.6612(2) 0.23878(14) 0.0258(6) Uani 1 1 d . . .
H3A H 0.9232 0.6828 0.2202 0.031 Uiso 1 1 calc R . .
H3B H 0.8831 0.5996 0.2293 0.031 Uiso 1 1 calc R . .
C4 C 0.9378(2) 0.55872(19) 0.33518(15) 0.0248(6) Uani 1 1 d . . .
H4A H 0.9356 0.5484 0.3812 0.037 Uiso 1 1 calc R . .
H4B H 1.0001 0.5680 0.3123 0.037 Uiso 1 1 calc R . .
H4C H 0.9329 0.5041 0.3266 0.037 Uiso 1 1 calc R . .
C5 C 0.7538(2) 0.63342(18) 0.34417(13) 0.0190(5) Uani 1 1 d . . .
C6 C 0.7453(2) 0.55193(19) 0.38809(14) 0.0247(6) Uani 1 1 d . . .
H6 H 0.8028 0.5002 0.3984 0.030 Uiso 1 1 calc R . .
C7 C 0.6533(2) 0.5462(2) 0.41683(14) 0.0262(6) Uani 1 1 d . . .
H7 H 0.6472 0.4907 0.4470 0.031 Uiso 1 1 calc R . .
C8 C 0.5707(2) 0.62166(19) 0.40132(14) 0.0235(6) Uani 1 1 d . . .
H8 H 0.5066 0.6195 0.4204 0.028 Uiso 1 1 calc R . .
C9 C 0.5835(2) 0.70069(19) 0.35719(14) 0.0226(6) Uani 1 1 d . . .
H9 H 0.5266 0.7525 0.3459 0.027 Uiso 1 1 calc R . .
C10 C 0.7237(2) 1.01958(19) 0.28365(15) 0.0262(6) Uani 1 1 d . . .
H10A H 0.6657 1.0553 0.3097 0.031 Uiso 1 1 calc R . .
H10B H 0.7639 1.0600 0.2595 0.031 Uiso 1 1 calc R . .
C11 C 0.7436(2) 0.8958(2) 0.42276(15) 0.0327(7) Uani 1 1 d . . .
H11A H 0.6729 0.9076 0.4270 0.049 Uiso 1 1 calc R . .
H11B H 0.7537 0.9413 0.4393 0.049 Uiso 1 1 calc R . .
H11C H 0.7752 0.8323 0.4472 0.049 Uiso 1 1 calc R . .
C12 C 0.9272(2) 0.9136(2) 0.32803(15) 0.0295(7) Uani 1 1 d . . .
C13 C 0.9131(3) 1.0068(2) 0.3429(2) 0.0532(11) Uani 1 1 d . . .
H13A H 0.8764 1.0594 0.3117 0.080 Uiso 1 1 calc R . .
H13B H 0.9776 1.0117 0.3404 0.080 Uiso 1 1 calc R . .
H13C H 0.8763 1.0084 0.3860 0.080 Uiso 1 1 calc R . .
C14 C 0.9794(2) 0.9132(3) 0.25971(16) 0.0388(8) Uani 1 1 d . . .
H14A H 0.9888 0.8538 0.2505 0.058 Uiso 1 1 calc R . .
H14B H 1.0436 0.9204 0.2547 0.058 Uiso 1 1 calc R . .
H14C H 0.9392 0.9652 0.2299 0.058 Uiso 1 1 calc R . .
C15 C 0.9911(2) 0.8345(2) 0.37485(17) 0.0361(8) Uani 1 1 d . . .
H15A H 0.9566 0.8339 0.4186 0.054 Uiso 1 1 calc R . .
H15B H 1.0537 0.8445 0.3704 0.054 Uiso 1 1 calc R . .
H15C H 1.0040 0.7744 0.3655 0.054 Uiso 1 1 calc R . .
C16 C 0.6776(4) 0.7956(3) 0.0940(2) 0.0652(14) Uani 1 1 d . . .
H16A H 0.6478 0.7718 0.0712 0.098 Uiso 1 1 calc R . .
H16B H 0.7114 0.8370 0.0631 0.098 Uiso 1 1 calc R . .
H16C H 0.6259 0.8307 0.1229 0.098 Uiso 1 1 calc R . .
C17 C 0.8895(3) 0.6620(4) 0.0887(2) 0.0741(16) Uani 1 1 d . . .
H17A H 0.9401 0.6179 0.1149 0.111 Uiso 1 1 calc R . .
H17B H 0.9073 0.7182 0.0661 0.111 Uiso 1 1 calc R . .
H17C H 0.8849 0.6325 0.0576 0.111 Uiso 1 1 calc R . .
C18 C 0.7161(3) 0.5958(2) 0.16601(16) 0.0322(7) Uani 1 1 d . . .
C19 C 0.6149(4) 0.6259(4) 0.2040(3) 0.096(2) Uani 1 1 d . . .
H19A H 0.5731 0.6833 0.1786 0.144 Uiso 1 1 calc R . .
H19B H 0.6198 0.6378 0.2435 0.144 Uiso 1 1 calc R . .
H19C H 0.5860 0.5763 0.2146 0.144 Uiso 1 1 calc R . .
C20 C 0.7052(4) 0.5738(3) 0.1067(2) 0.0628(13) Uani 1 1 d . . .
H20A H 0.6735 0.5259 0.1197 0.094 Uiso 1 1 calc R . .
H20B H 0.7704 0.5507 0.0821 0.094 Uiso 1 1 calc R . .
H20C H 0.6647 0.6308 0.0802 0.094 Uiso 1 1 calc R . .
C21 C 0.7804(5) 0.5078(3) 0.2053(3) 0.115(3) Uani 1 1 d . . .
H21A H 0.7589 0.4552 0.2092 0.172 Uiso 1 1 calc R . .
H21B H 0.7752 0.5163 0.2479 0.172 Uiso 1 1 calc R . .
H21C H 0.8491 0.4947 0.1842 0.172 Uiso 1 1 calc R . .
C22 C 0.7590(2) 0.9686(2) 0.08578(14) 0.0289(7) Uani 1 1 d . . .
C23 C 0.6934(2) 1.0188(2) 0.04158(15) 0.0336(7) Uani 1 1 d . . .
C24 C 0.7301(3) 1.0349(3) -0.02311(16) 0.0392(8) Uani 1 1 d . . .
H24 H 0.6854 1.0676 -0.0531 0.047 Uiso 1 1 calc R . .
C25 C 0.8298(3) 1.0048(3) -0.04513(16) 0.0406(8) Uani 1 1 d . . .
C26 C 0.8937(3) 0.9545(2) -0.00024(16) 0.0365(8) Uani 1 1 d . . .
H26 H 0.9625 0.9327 -0.0146 0.044 Uiso 1 1 calc R . .
C27 C 0.8599(2) 0.9353(2) 0.06455(15) 0.0314(7) Uani 1 1 d . . .
C28 C 0.5844(3) 1.0570(3) 0.06356(17) 0.0438(9) Uani 1 1 d . . .
H28A H 0.5702 1.1107 0.0812 0.066 Uiso 1 1 calc R . .
H28B H 0.5631 1.0083 0.0966 0.066 Uiso 1 1 calc R . .
H28C H 0.5490 1.0769 0.0272 0.066 Uiso 1 1 calc R . .
C29 C 0.8673(3) 1.0267(3) -0.11570(18) 0.0550(11) Uani 1 1 d . . .
H29A H 0.8376 1.0020 -0.1378 0.082 Uiso 1 1 calc R . .
H29B H 0.9391 0.9977 -0.1229 0.082 Uiso 1 1 calc R . .
H29C H 0.8497 1.0947 -0.1323 0.082 Uiso 1 1 calc R . .
C30 C 0.9315(3) 0.8797(3) 0.11150(17) 0.0403(8) Uani 1 1 d . . .
H30A H 0.9323 0.9203 0.1364 0.060 Uiso 1 1 calc R . .
H30B H 0.9976 0.8553 0.0883 0.060 Uiso 1 1 calc R . .
H30C H 0.9111 0.8275 0.1403 0.060 Uiso 1 1 calc R . .
C31 C 0.4497(2) 0.91196(19) 0.27664(15) 0.0250(6) Uani 1 1 d . . .
C32 C 0.3665(2) 0.9191(2) 0.25312(17) 0.0311(7) Uani 1 1 d . . .
C33 C 0.2742(2) 0.9484(2) 0.28867(18) 0.0367(8) Uani 1 1 d . . .
H33 H 0.2186 0.9537 0.2724 0.044 Uiso 1 1 calc R . .
C34 C 0.2589(2) 0.9702(2) 0.34672(18) 0.0379(8) Uani 1 1 d . . .
C35 C 0.3409(2) 0.9626(2) 0.36935(17) 0.0319(7) Uani 1 1 d . . .
H35 H 0.3326 0.9768 0.4092 0.038 Uiso 1 1 calc R . .
C36 C 0.4356(2) 0.93476(19) 0.33508(15) 0.0263(6) Uani 1 1 d . . .
C37 C 0.3786(3) 0.8982(2) 0.19007(18) 0.0419(9) Uani 1 1 d . . .
H37A H 0.3149 0.9022 0.1825 0.063 Uiso 1 1 calc R . .
H37B H 0.4255 0.8349 0.1903 0.063 Uiso 1 1 calc R . .
H37C H 0.4035 0.9437 0.1560 0.063 Uiso 1 1 calc R . .
C38 C 0.1571(3) 1.0023(3) 0.3852(2) 0.0549(11) Uani 1 1 d . . .
H38A H 0.1163 1.0608 0.3601 0.082 Uiso 1 1 calc R . .
H38B H 0.1630 1.0128 0.4249 0.082 Uiso 1 1 calc R . .
H38C H 0.1264 0.9541 0.3954 0.082 Uiso 1 1 calc R . .
C39 C 0.5209(2) 0.9348(2) 0.35915(15) 0.0266(6) Uani 1 1 d . . .
H39A H 0.5704 0.8720 0.3651 0.040 Uiso 1 1 calc R . .
H39B H 0.4980 0.9528 0.4001 0.040 Uiso 1 1 calc R . .
H39C H 0.5503 0.9796 0.3281 0.040 Uiso 1 1 calc R . .
Zr51 Zr 0.279602(19) 0.451746(18) 0.271795(13) 0.02002(7) Uani 1 1 d . A .
Si5A Si 0.27863(14) 0.58272(13) 0.11578(10) 0.0239(4) Uani 0.617(4) 1 d PDU A 1
C61A C 0.2541(7) 0.5292(8) 0.0600(5) 0.036(2) Uani 0.617(4) 1 d PDU A 1
H61A H 0.2217 0.4832 0.0847 0.054 Uiso 0.617(4) 1 calc PR A 1
H61B H 0.3165 0.4981 0.0357 0.054 Uiso 0.617(4) 1 calc PR A 1
H61C H 0.2113 0.5784 0.0304 0.054 Uiso 0.617(4) 1 calc PR A 1
C62A C 0.3402(3) 0.6706(3) 0.0633(2) 0.0294(12) Uani 0.617(4) 1 d PD A 1
C63A C 0.4296(4) 0.6282(4) 0.0161(3) 0.0392(14) Uani 0.617(4) 1 d PD A 1
H63A H 0.4087 0.6029 -0.0108 0.059 Uiso 0.617(4) 1 calc PR A 1
H63B H 0.4798 0.5778 0.0401 0.059 Uiso 0.617(4) 1 calc PR A 1
H63C H 0.4570 0.6769 -0.0108 0.059 Uiso 0.617(4) 1 calc PR A 1
C64A C 0.3732(8) 0.7115(8) 0.1053(5) 0.039(2) Uani 0.617(4) 1 d PDU A 1
H64A H 0.3165 0.7383 0.1354 0.059 Uiso 0.617(4) 1 calc PR A 1
H64B H 0.4001 0.7605 0.0779 0.059 Uiso 0.617(4) 1 calc PR A 1
H64C H 0.4240 0.6616 0.1290 0.059 Uiso 0.617(4) 1 calc PR A 1
C65A C 0.2641(4) 0.7491(3) 0.0237(2) 0.0342(13) Uani 0.617(4) 1 d PD A 1
H65A H 0.2439 0.7229 -0.0030 0.051 Uiso 0.617(4) 1 calc PR A 1
H65B H 0.2933 0.7964 -0.0037 0.051 Uiso 0.617(4) 1 calc PR A 1
H65C H 0.2065 0.7781 0.0524 0.051 Uiso 0.617(4) 1 calc PR A 1
Si5B Si 0.2834(2) 0.6109(2) 0.13032(15) 0.0322(8) Uani 0.383(4) 1 d PDU A 2
C61B C 0.3531(13) 0.6927(13) 0.1155(9) 0.045(4) Uani 0.383(4) 1 d PDU A 2
H61D H 0.4201 0.6659 0.0942 0.067 Uiso 0.383(4) 1 calc PR A 2
H61E H 0.3561 0.7021 0.1563 0.067 Uiso 0.383(4) 1 calc PR A 2
H61F H 0.3198 0.7529 0.0882 0.067 Uiso 0.383(4) 1 calc PR A 2
C62B C 0.2692(6) 0.6051(5) 0.0498(4) 0.050(3) Uani 0.383(4) 1 d PD A 2
C63B C 0.2022(7) 0.7019(7) 0.0158(4) 0.062(3) Uani 0.383(4) 1 d PD A 2
H63D H 0.2324 0.7495 0.0094 0.093 Uiso 0.383(4) 1 calc PR A 2
H63E H 0.1374 0.7188 0.0423 0.093 Uiso 0.383(4) 1 calc PR A 2
H63F H 0.1944 0.6986 -0.0257 0.093 Uiso 0.383(4) 1 calc PR A 2
C64B C 0.2214(11) 0.5309(12) 0.0580(7) 0.045(4) Uani 0.383(4) 1 d PDU A 2
H64D H 0.2633 0.4693 0.0789 0.068 Uiso 0.383(4) 1 calc PR A 2
H64E H 0.2139 0.5291 0.0160 0.068 Uiso 0.383(4) 1 calc PR A 2
H64F H 0.1565 0.5473 0.0844 0.068 Uiso 0.383(4) 1 calc PR A 2
C65B C 0.3685(7) 0.5832(8) 0.0069(4) 0.085(6) Uani 0.383(4) 1 d PD A 2
H65D H 0.3978 0.6310 0.0020 0.128 Uiso 0.383(4) 1 calc PR A 2
H65E H 0.3593 0.5832 -0.0352 0.128 Uiso 0.383(4) 1 calc PR A 2
H65F H 0.4123 0.5216 0.0261 0.128 Uiso 0.383(4) 1 calc PR A 2
Si52 Si 0.43042(6) 0.36023(5) 0.38958(4) 0.02270(17) Uani 1 1 d . A .
N51 N 0.34113(18) 0.49930(16) 0.17689(12) 0.0262(5) Uani 1 1 d . . .
N52 N 0.40756(17) 0.40312(16) 0.31171(12) 0.0228(5) Uani 1 1 d . . .
N53 N 0.36421(17) 0.30725(15) 0.24152(11) 0.0205(5) Uani 1 1 d . . .
N54 N 0.17388(17) 0.38882(16) 0.32474(12) 0.0217(5) Uani 1 1 d . . .
H54 H 0.1751 0.3826 0.3652 0.026 Uiso 1 1 calc R A .
N55 N 0.20918(17) 0.57443(16) 0.32427(12) 0.0250(5) Uani 1 1 d . . .
N56 N 0.17492(18) 0.63760(17) 0.27315(13) 0.0281(6) Uani 1 1 d . A .
N57 N 0.16829(18) 0.59395(17) 0.23469(13) 0.0280(6) Uani 1 1 d . . .
C51 C 0.4426(2) 0.4491(2) 0.15279(15) 0.0290(7) Uani 1 1 d . A .
H51A H 0.4785 0.4946 0.1347 0.035 Uiso 1 1 calc R . .
H51B H 0.4415 0.4245 0.1174 0.035 Uiso 1 1 calc R . .
C52 C 0.5012(2) 0.3669(2) 0.20214(15) 0.0261(6) Uani 1 1 d . . .
C53 C 0.4957(2) 0.3993(2) 0.26241(15) 0.0283(7) Uani 1 1 d . A .
H53A H 0.5541 0.3569 0.2831 0.034 Uiso 1 1 calc R . .
H53B H 0.5016 0.4626 0.2479 0.034 Uiso 1 1 calc R . .
C54 C 0.6096(2) 0.3385(2) 0.17178(17) 0.0351(8) Uani 1 1 d . A .
H54A H 0.6482 0.2835 0.2007 0.053 Uiso 1 1 calc R . .
H54B H 0.6342 0.3904 0.1640 0.053 Uiso 1 1 calc R . .
H54C H 0.6159 0.3233 0.1312 0.053 Uiso 1 1 calc R . .
C55 C 0.4608(2) 0.28751(19) 0.21740(13) 0.0226(6) Uani 1 1 d . A .
C56 C 0.5171(2) 0.1999(2) 0.20602(14) 0.0259(6) Uani 1 1 d . . .
H56 H 0.5852 0.1866 0.1895 0.031 Uiso 1 1 calc R A .
C57 C 0.4737(2) 0.1317(2) 0.21879(15) 0.0269(6) Uani 1 1 d . A .
H57 H 0.5116 0.0716 0.2110 0.032 Uiso 1 1 calc R . .
C58 C 0.3753(2) 0.15279(19) 0.24284(14) 0.0244(6) Uani 1 1 d . . .
H58 H 0.3436 0.1077 0.2518 0.029 Uiso 1 1 calc R A .
C59 C 0.3234(2) 0.24019(18) 0.25377(13) 0.0213(6) Uani 1 1 d . A .
H59 H 0.2554 0.2541 0.2708 0.026 Uiso 1 1 calc R . .
C60 C 0.1597(2) 0.6489(2) 0.16905(16) 0.0358(8) Uani 1 1 d . A .
H60A H 0.1575 0.7134 0.1646 0.043 Uiso 1 1 calc R B 1
H60B H 0.0992 0.6521 0.1563 0.043 Uiso 1 1 calc R B 1
C66 C 0.3106(2) 0.3692(2) 0.44381(15) 0.0288(7) Uani 1 1 d . . .
H66A H 0.2614 0.4299 0.4288 0.043 Uiso 1 1 calc R A .
H66B H 0.3191 0.3636 0.4872 0.043 Uiso 1 1 calc R . .
H66C H 0.2882 0.3187 0.4439 0.043 Uiso 1 1 calc R . .
C67 C 0.4903(2) 0.4320(2) 0.40750(16) 0.0339(7) Uani 1 1 d . . .
H67A H 0.5460 0.4381 0.3739 0.051 Uiso 1 1 calc R A .
H67B H 0.5139 0.4011 0.4488 0.051 Uiso 1 1 calc R . .
H67C H 0.4423 0.4943 0.4091 0.051 Uiso 1 1 calc R . .
C68 C 0.5111(2) 0.2316(2) 0.41030(15) 0.0268(6) Uani 1 1 d . . .
C69 C 0.4696(3) 0.1705(2) 0.39183(17) 0.0361(8) Uani 1 1 d . A .
H69A H 0.4014 0.1799 0.4131 0.054 Uiso 1 1 calc R . .
H69B H 0.5095 0.1045 0.4052 0.054 Uiso 1 1 calc R . .
H69C H 0.4713 0.1879 0.3454 0.054 Uiso 1 1 calc R . .
C70 C 0.5086(3) 0.2012(2) 0.48340(15) 0.0350(7) Uani 1 1 d . A .
H70A H 0.4409 0.2073 0.5046 0.052 Uiso 1 1 calc R . .
H70B H 0.5325 0.2410 0.4966 0.052 Uiso 1 1 calc R . .
H70C H 0.5509 0.1358 0.4955 0.052 Uiso 1 1 calc R . .
C71 C 0.6195(2) 0.2119(2) 0.37934(17) 0.0364(8) Uani 1 1 d . A .
H71A H 0.6580 0.1473 0.3978 0.055 Uiso 1 1 calc R . .
H71B H 0.6452 0.2550 0.3872 0.055 Uiso 1 1 calc R . .
H71C H 0.6245 0.2210 0.3332 0.055 Uiso 1 1 calc R . .
C72 C 0.2197(2) 0.61652(19) 0.36917(15) 0.0238(6) Uani 1 1 d . A .
C73 C 0.1632(2) 0.61113(19) 0.42873(15) 0.0260(6) Uani 1 1 d . . .
C74 C 0.1746(2) 0.6526(2) 0.47169(16) 0.0275(7) Uani 1 1 d . A .
H74 H 0.1364 0.6477 0.5130 0.033 Uiso 1 1 calc R . .
C75 C 0.2414(2) 0.7015(2) 0.45484(17) 0.0316(7) Uani 1 1 d . . .
C76 C 0.2960(2) 0.7065(2) 0.39521(18) 0.0336(8) Uani 1 1 d . A .
H76 H 0.3409 0.7402 0.3833 0.040 Uiso 1 1 calc R . .
C77 C 0.2886(2) 0.6650(2) 0.35161(17) 0.0312(7) Uani 1 1 d . . .
C78 C 0.0851(2) 0.5648(2) 0.44808(15) 0.0272(6) Uani 1 1 d . A .
H78A H 0.0208 0.6125 0.4407 0.041 Uiso 1 1 calc R . .
H78B H 0.0826 0.5326 0.4935 0.041 Uiso 1 1 calc R . .
H78C H 0.1012 0.5193 0.4226 0.041 Uiso 1 1 calc R . .
C79 C 0.2504(3) 0.7477(3) 0.5015(2) 0.0457(9) Uani 1 1 d . A .
H79A H 0.1881 0.7975 0.5097 0.069 Uiso 1 1 calc R . .
H79B H 0.3034 0.7746 0.4835 0.069 Uiso 1 1 calc R . .
H79C H 0.2655 0.7012 0.5416 0.069 Uiso 1 1 calc R . .
C80 C 0.3531(3) 0.6706(3) 0.28774(19) 0.0439(9) Uani 1 1 d . A .
H80A H 0.3791 0.6091 0.2776 0.066 Uiso 1 1 calc R . .
H80B H 0.4080 0.6893 0.2890 0.066 Uiso 1 1 calc R . .
H80C H 0.3145 0.7168 0.2549 0.066 Uiso 1 1 calc R . .
C81 C 0.1025(2) 0.35248(18) 0.32402(14) 0.0213(6) Uani 1 1 d . A .
C82 C 0.0681(2) 0.37145(19) 0.26620(15) 0.0240(6) Uani 1 1 d . . .
C83 C -0.0047(2) 0.3375(2) 0.26584(17) 0.0301(7) Uani 1 1 d . A .
H83 H -0.0271 0.3500 0.2266 0.036 Uiso 1 1 calc R . .
C84 C -0.0459(2) 0.2862(2) 0.32029(18) 0.0375(8) Uani 1 1 d . . .
C85 C -0.0092(2) 0.2662(2) 0.37625(17) 0.0351(8) Uani 1 1 d . A .
H85 H -0.0354 0.2298 0.4140 0.042 Uiso 1 1 calc R . .
C86 C 0.0644(2) 0.2971(2) 0.37930(15) 0.0280(6) Uani 1 1 d . . .
C87 C 0.1066(2) 0.4300(2) 0.20674(15) 0.0302(7) Uani 1 1 d . A .
H87A H 0.0738 0.4369 0.1716 0.045 Uiso 1 1 calc R . .
H87B H 0.1777 0.3997 0.1961 0.045 Uiso 1 1 calc R . .
H87C H 0.0936 0.4918 0.2133 0.045 Uiso 1 1 calc R . .
C88 C -0.1297(3) 0.2551(3) 0.3189(2) 0.0618(12) Uani 1 1 d . A .
H88A H -0.1914 0.3081 0.3188 0.093 Uiso 1 1 calc R . .
H88B H -0.1355 0.2046 0.3568 0.093 Uiso 1 1 calc R . .
H88C H -0.1163 0.2324 0.2804 0.093 Uiso 1 1 calc R . .
C89 C 0.1039(3) 0.2707(3) 0.44021(16) 0.0386(8) Uani 1 1 d . A .
H89A H 0.0939 0.3275 0.4531 0.058 Uiso 1 1 calc R . .
H89B H 0.1745 0.2351 0.4340 0.058 Uiso 1 1 calc R . .
H89C H 0.0693 0.2322 0.4736 0.058 Uiso 1 1 calc R . .

loop_
_atom_site_aniso_label
_atom_site_aniso_U_11
_atom_site_aniso_U_22
_atom_site_aniso_U_33
_atom_site_aniso_U_23
_atom_site_aniso_U_13
_atom_site_aniso_U_12
Zr1 0.01729(14) 0.01897(13) 0.02362(15) -0.00129(11) -0.00922(11) -0.00680(10)
Si1 0.0226(4) 0.0215(4) 0.0312(4) -0.0042(3) -0.0113(3) -0.0072(3)
Si2 0.0329(5) 0.0359(5) 0.0274(4) -0.0078(4) -0.0061(4) -0.0188(4)
N1 0.0183(11) 0.0152(11) 0.0268(12) -0.0015(9) -0.0105(10) -0.0038(9)
N2 0.0209(12) 0.0286(13) 0.0219(12) -0.0049(10) -0.0052(10) -0.0106(10)
N3 0.0157(11) 0.0188(11) 0.0214(12) -0.0036(9) -0.0067(9) -0.0056(9)
N4 0.0193(12) 0.0213(12) 0.0310(14) -0.0052(10) -0.0128(10) -0.0029(10)
N5 0.0307(14) 0.0251(12) 0.0259(13) -0.0003(10) -0.0105(11) -0.0135(11)
N6 0.0245(13) 0.0242(12) 0.0333(14) 0.0008(11) -0.0148(11) -0.0093(10)
N7 0.0236(12) 0.0191(11) 0.0270(13) -0.0001(10) -0.0137(10) -0.0066(10)
C1 0.0174(13) 0.0191(13) 0.0271(15) -0.0036(11) -0.0088(11) -0.0051(11)
C2 0.0159(13) 0.0195(13) 0.0283(15) -0.0065(11) -0.0091(11) -0.0024(11)
C3 0.0197(14) 0.0309(16) 0.0275(16) -0.0101(13) -0.0043(12) -0.0063(12)
C4 0.0180(14) 0.0204(14) 0.0361(17) -0.0089(12) -0.0102(12) -0.0008(11)
C5 0.0181(13) 0.0197(13) 0.0228(14) -0.0081(11) -0.0072(11) -0.0051(11)
C6 0.0213(14) 0.0174(13) 0.0364(17) -0.0030(12) -0.0126(12) -0.0050(11)
C7 0.0283(16) 0.0219(14) 0.0307(16) -0.0006(12) -0.0091(13) -0.0124(12)
C8 0.0205(14) 0.0244(14) 0.0302(16) -0.0061(12) -0.0068(12) -0.0107(12)
C9 0.0179(13) 0.0189(13) 0.0318(16) -0.0050(12) -0.0088(12) -0.0046(11)
C10 0.0259(15) 0.0204(14) 0.0369(17) -0.0059(12) -0.0148(13) -0.0070(12)
C11 0.0295(17) 0.0334(17) 0.0342(18) -0.0071(14) -0.0064(14) -0.0089(14)
C12 0.0273(16) 0.0262(15) 0.0375(18) -0.0044(13) -0.0121(14) -0.0096(13)
C13 0.049(2) 0.0300(18) 0.096(3) -0.012(2) -0.044(2) -0.0111(17)
C14 0.0285(17) 0.059(2) 0.0331(18) 0.0007(16) -0.0065(14) -0.0264(17)
C15 0.0289(17) 0.0389(18) 0.045(2) -0.0016(15) -0.0194(15) -0.0142(15)
C16 0.115(4) 0.040(2) 0.065(3) 0.007(2) -0.062(3) -0.037(2)
C17 0.064(3) 0.146(5) 0.054(3) -0.064(3) 0.025(2) -0.068(3)
C18 0.0408(19) 0.0284(16) 0.0348(18) -0.0077(14) -0.0115(15) -0.0156(14)
C19 0.093(4) 0.130(5) 0.125(5) -0.092(4) 0.055(3) -0.096(4)
C20 0.094(4) 0.073(3) 0.055(3) -0.024(2) -0.008(2) -0.058(3)
C21 0.173(7) 0.039(3) 0.169(6) 0.026(3) -0.132(6) -0.048(3)
C22 0.0358(17) 0.0302(16) 0.0257(16) 0.0019(13) -0.0112(13) -0.0190(14)
C23 0.0307(17) 0.0374(18) 0.0311(17) 0.0029(14) -0.0092(14) -0.0157(14)
C24 0.0367(19) 0.052(2) 0.0289(17) 0.0063(15) -0.0122(15) -0.0223(17)
C25 0.039(2) 0.057(2) 0.0328(18) -0.0007(16) -0.0080(15) -0.0304(18)
C26 0.0320(18) 0.050(2) 0.0347(18) -0.0046(16) -0.0059(14) -0.0253(16)
C27 0.0291(16) 0.0397(18) 0.0327(17) -0.0004(14) -0.0113(14) -0.0216(14)
C28 0.0338(19) 0.049(2) 0.0354(19) 0.0041(16) -0.0099(15) -0.0074(16)
C29 0.042(2) 0.093(3) 0.035(2) -0.006(2) -0.0034(17) -0.036(2)
C30 0.0311(18) 0.057(2) 0.0384(19) -0.0018(17) -0.0154(15) -0.0220(17)
C31 0.0199(14) 0.0174(13) 0.0364(17) 0.0009(12) -0.0123(12) -0.0054(11)
C32 0.0211(15) 0.0219(14) 0.052(2) -0.0042(14) -0.0180(14) -0.0049(12)
C33 0.0210(16) 0.0306(17) 0.060(2) -0.0050(16) -0.0173(15) -0.0078(13)
C34 0.0195(16) 0.0290(17) 0.061(2) -0.0078(16) -0.0073(15) -0.0053(13)
C35 0.0255(16) 0.0232(15) 0.045(2) -0.0053(14) -0.0074(14) -0.0068(13)
C36 0.0202(14) 0.0153(13) 0.0410(18) 0.0006(12) -0.0107(13) -0.0052(11)
C37 0.0315(18) 0.0386(19) 0.065(3) -0.0123(18) -0.0290(18) -0.0081(15)
C38 0.0246(19) 0.063(3) 0.076(3) -0.021(2) -0.0005(19) -0.0145(18)
C39 0.0232(15) 0.0218(14) 0.0340(17) -0.0025(12) -0.0103(13) -0.0063(12)
Zr51 0.01720(14) 0.01643(13) 0.02644(15) -0.00163(11) -0.00629(11) -0.00649(10)
Si5A 0.0246(8) 0.0188(9) 0.0244(9) -0.0022(6) -0.0040(6) -0.0053(7)
C61A 0.036(5) 0.035(4) 0.037(4) -0.006(3) -0.014(3) -0.009(4)
C62A 0.026(3) 0.022(2) 0.031(3) 0.000(2) -0.006(2) -0.002(2)
C63A 0.040(3) 0.030(3) 0.034(3) 0.006(2) 0.005(2) -0.014(2)
C64A 0.033(5) 0.042(5) 0.049(5) -0.009(4) -0.010(4) -0.020(3)
C65A 0.041(3) 0.025(3) 0.033(3) 0.000(2) -0.010(2) -0.009(2)
Si5B 0.0325(15) 0.0233(16) 0.0259(16) -0.0009(12) -0.0011(12) 0.0006(12)
C61B 0.030(8) 0.033(8) 0.059(8) -0.002(6) -0.005(6) -0.006(5)
C62B 0.040(6) 0.039(5) 0.040(6) 0.006(4) -0.002(4) 0.005(4)
C63B 0.054(7) 0.071(8) 0.033(5) -0.002(5) -0.012(5) 0.004(6)
C64B 0.049(10) 0.049(7) 0.033(6) -0.012(5) -0.003(7) -0.011(8)
C65B 0.071(9) 0.094(10) 0.019(5) 0.007(6) 0.010(5) 0.022(8)
Si52 0.0201(4) 0.0216(4) 0.0318(4) -0.0066(3) -0.0091(3) -0.0092(3)
N51 0.0204(12) 0.0201(12) 0.0326(14) 0.0011(10) -0.0057(10) -0.0057(10)
N52 0.0179(12) 0.0205(11) 0.0322(14) -0.0041(10) -0.0064(10) -0.0088(9)
N53 0.0191(12) 0.0197(11) 0.0225(12) -0.0012(9) -0.0086(9) -0.0059(9)
N54 0.0190(12) 0.0224(12) 0.0258(13) -0.0054(10) -0.0059(10) -0.0077(10)
N55 0.0181(12) 0.0202(12) 0.0364(14) -0.0060(11) -0.0059(10) -0.0057(10)
N56 0.0181(12) 0.0197(12) 0.0433(16) -0.0036(11) -0.0051(11) -0.0057(10)
N57 0.0207(13) 0.0235(12) 0.0357(15) -0.0007(11) -0.0065(11) -0.0067(10)
C51 0.0273(16) 0.0221(14) 0.0291(16) 0.0003(12) -0.0020(13) -0.0056(12)
C52 0.0196(14) 0.0241(14) 0.0315(16) -0.0018(12) -0.0037(12) -0.0078(12)
C53 0.0210(15) 0.0274(15) 0.0384(18) -0.0004(13) -0.0064(13) -0.0146(12)
C54 0.0237(16) 0.0258(16) 0.048(2) 0.0000(14) -0.0016(14) -0.0089(13)
C55 0.0197(14) 0.0226(14) 0.0230(14) 0.0011(11) -0.0100(11) -0.0054(11)
C56 0.0185(14) 0.0232(14) 0.0313(16) -0.0024(12) -0.0082(12) -0.0023(11)
C57 0.0258(15) 0.0209(14) 0.0321(16) -0.0032(12) -0.0129(13) -0.0028(12)
C58 0.0247(15) 0.0195(13) 0.0314(16) -0.0019(12) -0.0149(12) -0.0064(11)
C59 0.0186(14) 0.0198(13) 0.0261(15) -0.0027(11) -0.0108(11) -0.0045(11)
C60 0.0250(16) 0.0291(16) 0.0412(19) 0.0098(14) -0.0097(14) -0.0075(13)
C66 0.0246(15) 0.0294(16) 0.0340(17) -0.0061(13) -0.0086(13) -0.0093(13)
C67 0.0353(18) 0.0346(17) 0.0424(19) -0.0128(15) -0.0115(15) -0.0166(15)
C68 0.0247(15) 0.0260(15) 0.0331(17) -0.0045(13) -0.0135(13) -0.0085(12)
C69 0.043(2) 0.0227(15) 0.049(2) -0.0026(14) -0.0245(17) -0.0106(14)
C70 0.0340(18) 0.0375(18) 0.0314(18) -0.0044(14) -0.0139(14) -0.0071(15)
C71 0.0301(18) 0.0352(18) 0.0405(19) -0.0095(15) -0.0094(15) -0.0045(14)
C72 0.0158(13) 0.0174(13) 0.0384(17) -0.0088(12) -0.0087(12) -0.0011(11)
C73 0.0166(14) 0.0177(13) 0.0444(19) -0.0053(13) -0.0131(13) -0.0030(11)
C74 0.0197(14) 0.0241(15) 0.0404(18) -0.0070(13) -0.0122(13) -0.0047(12)
C75 0.0232(15) 0.0237(15) 0.054(2) -0.0099(14) -0.0195(15) -0.0052(12)
C76 0.0188(15) 0.0245(15) 0.062(2) -0.0113(15) -0.0109(15) -0.0083(12)
C77 0.0178(14) 0.0213(14) 0.055(2) -0.0085(14) -0.0042(14) -0.0084(12)
C78 0.0212(15) 0.0268(15) 0.0348(17) -0.0047(13) -0.0071(13) -0.0096(12)
C79 0.040(2) 0.041(2) 0.072(3) -0.0222(19) -0.0238(19) -0.0140(17)
C80 0.0335(19) 0.0395(19) 0.066(3) -0.0171(18) 0.0036(17) -0.0228(16)
C81 0.0153(13) 0.0164(12) 0.0341(16) -0.0092(12) -0.0055(11) -0.0037(10)
C82 0.0174(14) 0.0191(13) 0.0337(16) -0.0102(12) -0.0044(12) -0.0009(11)
C83 0.0273(16) 0.0286(15) 0.0416(18) -0.0121(14) -0.0101(14) -0.0110(13)
C84 0.0308(18) 0.0371(18) 0.056(2) -0.0131(16) -0.0103(16) -0.0197(15)
C85 0.0323(18) 0.0331(17) 0.043(2) -0.0019(15) -0.0046(15) -0.0204(15)
C86 0.0209(15) 0.0302(16) 0.0357(17) -0.0102(13) -0.0041(13) -0.0098(12)
C87 0.0257(16) 0.0309(16) 0.0333(17) -0.0022(13) -0.0133(13) -0.0075(13)
C88 0.066(3) 0.076(3) 0.070(3) -0.006(2) -0.022(2) -0.055(3)
C89 0.0352(19) 0.049(2) 0.0330(18) 0.0033(16) -0.0036(15) -0.0267(17)

loop_
_atom_type_symbol
_atom_type_description
_atom_type_scat_dispersion_real
_atom_type_scat_dispersion_imag
_atom_type_scat_source
C C 0.0033 0.0016 'International Tables Vol C Tables 4.2.6.8 and 6.1.1.4'
H H 0.0000 0.0000 'International Tables Vol C Tables 4.2.6.8 and 6.1.1.4'
N N 0.0061 0.0033 'International Tables Vol C Tables 4.2.6.8 and 6.1.1.4'
Si Si 0.0817 0.0704 'International Tables Vol C Tables 4.2.6.8 and 6.1.1.4'
Zr Zr -2.9673 0.5597 'International Tables Vol C Tables 4.2.6.8 and 6.1.1.4'

loop_
_geom_angle_atom_site_label_1
_geom_angle_atom_site_label_2
_geom_angle_atom_site_label_3
_geom_angle
N2 Zr1 N1 98.04(9)
N2 Zr1 N4 114.11(9)
N1 Zr1 N4 141.13(10)
N2 Zr1 N7 138.59(9)
N1 Zr1 N7 73.93(8)
N4 Zr1 N7 93.57(9)
N2 Zr1 N5 92.71(10)
N1 Zr1 N5 108.42(9)
N4 Zr1 N5 91.97(9)
N7 Zr1 N5 54.44(9)
N2 Zr1 N3 78.36(9)
N1 Zr1 N3 79.97(8)
N4 Zr1 N3 85.50(8)
N7 Zr1 N3 136.65(8)
N5 Zr1 N3 168.70(8)
N2 Zr1 N6 113.69(9)
N1 Zr1 N6 86.19(8)
N4 Zr1 N6 99.39(8)
N7 Zr1 N6 27.43(8)
N5 Zr1 N6 28.33(8)
N3 Zr1 N6 162.95(8)
N1 Si1 C11 111.88(14)
N1 Si1 C12 114.98(13)
C11 Si1 C12 107.70(15)
N1 Si1 C10 102.37(12)
C11 Si1 C10 111.38(15)
C12 Si1 C10 108.46(13)
N2 Si2 C16 109.50(16)
N2 Si2 C17 109.30(16)
C16 Si2 C17 109.3(3)
N2 Si2 C18 114.12(13)
C16 Si2 C18 105.07(17)
C17 Si2 C18 109.4(2)
C1 N1 Si1 114.48(18)
C1 N1 Zr1 119.17(17)
Si1 N1 Zr1 125.99(12)
C3 N2 Si2 114.71(19)
C3 N2 Zr1 113.32(18)
Si2 N2 Zr1 131.80(14)
C9 N3 C5 118.7(2)
C9 N3 Zr1 124.23(18)
C5 N3 Zr1 116.73(17)
C31 N4 Zr1 146.4(2)
C31 N4 H4 106.8
Zr1 N4 H4 106.8
N6 N5 C22 112.2(2)
N6 N5 Zr1 94.66(17)
C22 N5 Zr1 147.4(2)
N7 N6 N5 108.0(2)
N7 N6 Zr1 54.58(13)
N5 N6 Zr1 57.01(14)
N6 N7 C10 115.3(2)
N6 N7 Zr1 97.99(17)
C10 N7 Zr1 130.15(18)
N1 C1 C2 116.7(2)
N1 C1 H1A 108.1
C2 C1 H1A 108.1
N1 C1 H1B 108.1
C2 C1 H1B 108.1
H1A C1 H1B 107.3
C5 C2 C4 111.8(2)
C5 C2 C1 109.1(2)
C4 C2 C1 106.3(2)
C5 C2 C3 111.8(2)
C4 C2 C3 105.9(2)
C1 C2 C3 111.8(2)
N2 C3 C2 118.0(2)
N2 C3 H3A 107.8
C2 C3 H3A 107.8
N2 C3 H3B 107.8
C2 C3 H3B 107.8
H3A C3 H3B 107.1
C2 C4 H4A 109.5
C2 C4 H4B 109.5
H4A C4 H4B 109.5
C2 C4 H4C 109.5
H4A C4 H4C 109.5
H4B C4 H4C 109.5
N3 C5 C6 120.5(2)
N3 C5 C2 116.7(2)
C6 C5 C2 122.8(2)
C7 C6 C5 120.0(3)
C7 C6 H6 120.0
C5 C6 H6 120.0
C8 C7 C6 119.3(3)
C8 C7 H7 120.3
C6 C7 H7 120.3
C7 C8 C9 118.2(3)
C7 C8 H8 120.9
C9 C8 H8 120.9
N3 C9 C8 123.3(3)
N3 C9 H9 118.4
C8 C9 H9 118.4
N7 C10 Si1 103.75(18)
N7 C10 H10A 111.0
Si1 C10 H10A 111.0
N7 C10 H10B 111.0
Si1 C10 H10B 111.0
H10A C10 H10B 109.0
Si1 C11 H11A 109.5
Si1 C11 H11B 109.5
H11A C11 H11B 109.5
Si1 C11 H11C 109.5
H11A C11 H11C 109.5
H11B C11 H11C 109.5
C14 C12 C15 109.7(3)
C14 C12 C13 109.6(3)
C15 C12 C13 107.3(3)
C14 C12 Si1 109.4(2)
C15 C12 Si1 113.8(2)
C13 C12 Si1 106.9(2)
C12 C13 H13A 109.5
C12 C13 H13B 109.5
H13A C13 H13B 109.5
C12 C13 H13C 109.5
H13A C13 H13C 109.5
H13B C13 H13C 109.5
C12 C14 H14A 109.5
C12 C14 H14B 109.5
H14A C14 H14B 109.5
C12 C14 H14C 109.5
H14A C14 H14C 109.5
H14B C14 H14C 109.5
C12 C15 H15A 109.5
C12 C15 H15B 109.5
H15A C15 H15B 109.5
C12 C15 H15C 109.5
H15A C15 H15C 109.5
H15B C15 H15C 109.5
Si2 C16 H16A 109.5
Si2 C16 H16B 109.5
H16A C16 H16B 109.5
Si2 C16 H16C 109.5
H16A C16 H16C 109.5
H16B C16 H16C 109.5
Si2 C17 H17A 109.5
Si2 C17 H17B 109.5
H17A C17 H17B 109.5
Si2 C17 H17C 109.5
H17A C17 H17C 109.5
H17B C17 H17C 109.5
C19 C18 C21 109.3(5)
C19 C18 C20 107.5(3)
C21 C18 C20 108.6(4)
C19 C18 Si2 109.1(3)
C21 C18 Si2 112.4(3)
C20 C18 Si2 109.8(2)
C18 C19 H19A 109.5
C18 C19 H19B 109.5
H19A C19 H19B 109.5
C18 C19 H19C 109.5
H19A C19 H19C 109.5
H19B C19 H19C 109.5
C18 C20 H20A 109.5
C18 C20 H20B 109.5
H20A C20 H20B 109.5
C18 C20 H20C 109.5
H20A C20 H20C 109.5
H20B C20 H20C 109.5
C18 C21 H21A 109.5
C18 C21 H21B 109.5
H21A C21 H21B 109.5
C18 C21 H21C 109.5
H21A C21 H21C 109.5
H21B C21 H21C 109.5
C27 C22 C23 120.0(3)
C27 C22 N5 120.9(3)
C23 C22 N5 119.1(3)
C24 C23 C22 119.1(3)
C24 C23 C28 120.1(3)
C22 C23 C28 120.8(3)
C25 C24 C23 121.9(3)
C25 C24 H24 119.1
C23 C24 H24 119.1
C24 C25 C26 117.9(3)
C24 C25 C29 120.4(3)
C26 C25 C29 121.7(3)
C27 C26 C25 122.0(3)
C27 C26 H26 119.0
C25 C26 H26 119.0
C26 C27 C22 119.0(3)
C26 C27 C30 120.3(3)
C22 C27 C30 120.7(3)
C23 C28 H28A 109.5
C23 C28 H28B 109.5
H28A C28 H28B 109.5
C23 C28 H28C 109.5
H28A C28 H28C 109.5
H28B C28 H28C 109.5
C25 C29 H29A 109.5
C25 C29 H29B 109.5
H29A C29 H29B 109.5
C25 C29 H29C 109.5
H29A C29 H29C 109.5
H29B C29 H29C 109.5
C27 C30 H30A 109.5
C27 C30 H30B 109.5
H30A C30 H30B 109.5
C27 C30 H30C 109.5
H30A C30 H30C 109.5
H30B C30 H30C 109.5
N4 C31 C36 119.3(3)
N4 C31 C32 121.9(3)
C36 C31 C32 118.8(3)
C33 C32 C31 118.7(3)
C33 C32 C37 121.1(3)
C31 C32 C37 120.1(3)
C34 C33 C32 123.4(3)
C34 C33 H33 118.3
C32 C33 H33 118.3
C33 C34 C35 117.3(3)
C33 C34 C38 122.8(3)
C35 C34 C38 119.9(4)
C34 C35 C36 121.7(3)
C34 C35 H35 119.1
C36 C35 H35 119.1
C35 C36 C31 120.0(3)
C35 C36 C39 119.6(3)
C31 C36 C39 120.3(3)
C32 C37 H37A 109.5
C32 C37 H37B 109.5
H37A C37 H37B 109.5
C32 C37 H37C 109.5
H37A C37 H37C 109.5
H37B C37 H37C 109.5
C34 C38 H38A 109.5
C34 C38 H38B 109.5
H38A C38 H38B 109.5
C34 C38 H38C 109.5
H38A C38 H38C 109.5
H38B C38 H38C 109.5
C36 C39 H39A 109.5
C36 C39 H39B 109.5
H39A C39 H39B 109.5
C36 C39 H39C 109.5
H39A C39 H39C 109.5
H39B C39 H39C 109.5
N52 Zr51 N54 114.14(10)
N52 Zr51 N51 97.00(10)
N54 Zr51 N51 141.31(10)
N52 Zr51 N57 136.51(9)
N54 Zr51 N57 95.39(9)
N51 Zr51 N57 74.67(9)
N52 Zr51 N55 91.64(9)
N54 Zr51 N55 91.59(9)
N51 Zr51 N55 110.67(9)
N57 Zr51 N55 54.74(10)
N52 Zr51 N53 78.28(9)
N54 Zr51 N53 84.83(9)
N51 Zr51 N53 79.44(9)
N57 Zr51 N53 138.27(9)
N55 Zr51 N53 166.72(8)
N52 Zr51 N56 111.65(9)
N54 Zr51 N56 100.64(9)
N51 Zr51 N56 87.64(9)
N57 Zr51 N56 27.75(9)
N55 Zr51 N56 28.48(8)
N53 Zr51 N56 164.75(8)
N51 Si5A C61A 113.0(4)
N51 Si5A C62A 116.0(2)
C61A Si5A C62A 106.0(4)
N51 Si5A C60 98.70(16)
C61A Si5A C60 115.0(3)
C62A Si5A C60 108.32(19)
Si5A C61A H61A 109.5
Si5A C61A H61B 109.5
H61A C61A H61B 109.5
Si5A C61A H61C 109.5
H61A C61A H61C 109.5
H61B C61A H61C 109.5
C65A C62A C63A 107.4(4)
C65A C62A C64A 109.9(6)
C63A C62A C64A 109.3(6)
C65A C62A Si5A 107.3(3)
C63A C62A Si5A 112.8(3)
C64A C62A Si5A 110.0(4)
C62A C63A H63A 109.5
C62A C63A H63B 109.5
H63A C63A H63B 109.5
C62A C63A H63C 109.5
H63A C63A H63C 109.5
H63B C63A H63C 109.5
C62A C64A H64A 109.5
C62A C64A H64B 109.5
H64A C64A H64B 109.5
C62A C64A H64C 109.5
H64A C64A H64C 109.5
H64B C64A H64C 109.5
C62A C65A H65A 109.5
C62A C65A H65B 109.5
H65A C65A H65B 109.5
C62A C65A H65C 109.5
H65A C65A H65C 109.5
H65B C65A H65C 109.5
N51 Si5B C60 106.3(2)
N51 Si5B C61B 112.2(6)
C60 Si5B C61B 115.3(7)
N51 Si5B C62B 111.9(3)
C60 Si5B C62B 103.3(3)
C61B Si5B C62B 107.5(6)
Si5B C61B H61D 109.5
Si5B C61B H61E 109.5
H61D C61B H61E 109.5
Si5B C61B H61F 109.5
H61D C61B H61F 109.5
H61E C61B H61F 109.5
C65B C62B C64B 110.5(8)
C65B C62B C63B 107.1(6)
C64B C62B C63B 108.6(8)
C65B C62B Si5B 110.6(6)
C64B C62B Si5B 110.4(6)
C63B C62B Si5B 109.6(5)
C62B C63B H63D 109.5
C62B C63B H63E 109.5
H63D C63B H63E 109.5
C62B C63B H63F 109.5
H63D C63B H63F 109.5
H63E C63B H63F 109.5
C62B C64B H64D 109.5
C62B C64B H64E 109.5
H64D C64B H64E 109.5
C62B C64B H64F 109.5
H64D C64B H64F 109.5
H64E C64B H64F 109.5
C62B C65B H65D 109.5
C62B C65B H65E 109.5
H65D C65B H65E 109.5
C62B C65B H65F 109.5
H65D C65B H65F 109.5
H65E C65B H65F 109.5
N52 Si52 C66 108.51(13)
N52 Si52 C67 109.66(14)
C66 Si52 C67 109.03(15)
N52 Si52 C68 114.87(13)
C66 Si52 C68 106.18(14)
C67 Si52 C68 108.42(14)
C51 N51 Si5A 112.0(2)
C51 N51 Si5B 117.3(2)
Si5A N51 Si5B 21.77(10)
C51 N51 Zr51 119.99(18)
Si5A N51 Zr51 127.06(15)
Si5B N51 Zr51 121.40(17)
C53 N52 Si52 115.31(19)
C53 N52 Zr51 111.97(18)
Si52 N52 Zr51 132.56(13)
C59 N53 C55 118.5(2)
C59 N53 Zr51 123.13(19)
C55 N53 Zr51 118.00(18)
C81 N54 Zr51 147.5(2)
C81 N54 H54 106.2
Zr51 N54 H54 106.2
N56 N55 C72 112.1(2)
N56 N55 Zr51 93.79(18)
C72 N55 Zr51 146.28(18)
N57 N56 N55 108.3(2)
N57 N56 Zr51 54.63(14)
N55 N56 Zr51 57.73(14)
N56 N57 C60 115.0(3)
N56 N57 Zr51 97.63(18)
C60 N57 Zr51 129.5(2)
N51 C51 C52 116.0(2)
N51 C51 H51A 108.3
C52 C51 H51A 108.3
N51 C51 H51B 108.3
C52 C51 H51B 108.3
H51A C51 H51B 107.4
C55 C52 C54 111.5(2)
C55 C52 C51 107.9(2)
C54 C52 C51 107.5(2)
C55 C52 C53 112.8(2)
C54 C52 C53 106.5(3)
C51 C52 C53 110.5(2)
N52 C53 C52 118.2(2)
N52 C53 H53A 107.8
C52 C53 H53A 107.8
N52 C53 H53B 107.8
C52 C53 H53B 107.8
H53A C53 H53B 107.1
C52 C54 H54A 109.5
C52 C54 H54B 109.5
H54A C54 H54B 109.5
C52 C54 H54C 109.5
H54A C54 H54C 109.5
H54B C54 H54C 109.5
N53 C55 C56 120.8(3)
N53 C55 C52 115.9(2)
C56 C55 C52 123.3(3)
C55 C56 C57 120.0(3)
C55 C56 H56 120.0
C57 C56 H56 120.0
C58 C57 C56 118.8(3)
C58 C57 H57 120.6
C56 C57 H57 120.6
C57 C58 C59 118.8(3)
C57 C58 H58 120.6
C59 C58 H58 120.6
N53 C59 C58 123.2(3)
N53 C59 H59 118.4
C58 C59 H59 118.4
N57 C60 Si5B 101.9(2)
N57 C60 Si5A 105.5(2)
Si5B C60 Si5A 19.30(12)
N57 C60 H60A 110.6
Si5B C60 H60A 95.1
Si5A C60 H60A 110.6
N57 C60 H60B 110.6
Si5B C60 H60B 128.4
Si5A C60 H60B 110.6
H60A C60 H60B 108.8
Si52 C66 H66A 109.5
Si52 C66 H66B 109.5
H66A C66 H66B 109.5
Si52 C66 H66C 109.5
H66A C66 H66C 109.5
H66B C66 H66C 109.5
Si52 C67 H67A 109.5
Si52 C67 H67B 109.5
H67A C67 H67B 109.5
Si52 C67 H67C 109.5
H67A C67 H67C 109.5
H67B C67 H67C 109.5
C69 C68 C71 108.6(3)
C69 C68 C70 108.0(3)
C71 C68 C70 107.5(3)
C69 C68 Si52 110.6(2)
C71 C68 Si52 114.5(2)
C70 C68 Si52 107.5(2)
C68 C69 H69A 109.5
C68 C69 H69B 109.5
H69A C69 H69B 109.5
C68 C69 H69C 109.5
H69A C69 H69C 109.5
H69B C69 H69C 109.5
C68 C70 H70A 109.5
C68 C70 H70B 109.5
H70A C70 H70B 109.5
C68 C70 H70C 109.5
H70A C70 H70C 109.5
H70B C70 H70C 109.5
C68 C71 H71A 109.5
C68 C71 H71B 109.5
H71A C71 H71B 109.5
C68 C71 H71C 109.5
H71A C71 H71C 109.5
H71B C71 H71C 109.5
C73 C72 C77 119.9(3)
C73 C72 N55 120.6(2)
C77 C72 N55 119.4(3)
C72 C73 C74 119.7(3)
C72 C73 C78 121.6(3)
C74 C73 C78 118.6(3)
C73 C74 C75 121.0(3)
C73 C74 H74 119.5
C75 C74 H74 119.5
C76 C75 C74 118.0(3)
C76 C75 C79 122.0(3)
C74 C75 C79 120.0(3)
C75 C76 C77 122.9(3)
C75 C76 H76 118.5
C77 C76 H76 118.5
C76 C77 C72 118.3(3)
C76 C77 C80 120.2(3)
C72 C77 C80 121.5(3)
C73 C78 H78A 109.5
C73 C78 H78B 109.5
H78A C78 H78B 109.5
C73 C78 H78C 109.5
H78A C78 H78C 109.5
H78B C78 H78C 109.5
C75 C79 H79A 109.5
C75 C79 H79B 109.5
H79A C79 H79B 109.5
C75 C79 H79C 109.5
H79A C79 H79C 109.5
H79B C79 H79C 109.5
C77 C80 H80A 109.5
C77 C80 H80B 109.5
H80A C80 H80B 109.5
C77 C80 H80C 109.5
H80A C80 H80C 109.5
H80B C80 H80C 109.5
N54 C81 C86 121.8(3)
N54 C81 C82 119.2(3)
C86 C81 C82 119.0(3)
C83 C82 C81 119.2(3)
C83 C82 C87 120.3(3)
C81 C82 C87 120.5(3)
C84 C83 C82 122.6(3)
C84 C83 H83 118.7
C82 C83 H83 118.7
C83 C84 C85 117.3(3)
C83 C84 C88 121.2(3)
C85 C84 C88 121.5(3)
C84 C85 C86 122.6(3)
C84 C85 H85 118.7
C86 C85 H85 118.7
C85 C86 C81 119.2(3)
C85 C86 C89 120.5(3)
C81 C86 C89 120.3(3)
C82 C87 H87A 109.5
C82 C87 H87B 109.5
H87A C87 H87B 109.5
C82 C87 H87C 109.5
H87A C87 H87C 109.5
H87B C87 H87C 109.5
C84 C88 H88A 109.5
C84 C88 H88B 109.5
H88A C88 H88B 109.5
C84 C88 H88C 109.5
H88A C88 H88C 109.5
H88B C88 H88C 109.5
C86 C89 H89A 109.5
C86 C89 H89B 109.5
H89A C89 H89B 109.5
C86 C89 H89C 109.5
H89A C89 H89C 109.5
H89B C89 H89C 109.5

loop_
_geom_bond_atom_site_label_1
_geom_bond_atom_site_label_2
_geom_bond_distance
Zr1 N2 2.072(3)
Zr1 N1 2.096(2)
Zr1 N4 2.118(2)
Zr1 N7 2.286(2)
Zr1 N5 2.338(3)
Zr1 N3 2.399(2)
Zr1 N6 2.778(3)
Si1 N1 1.732(2)
Si1 C11 1.880(3)
Si1 C12 1.898(3)
Si1 C10 1.908(3)
Si2 N2 1.737(3)
Si2 C16 1.866(4)
Si2 C17 1.872(4)
Si2 C18 1.896(3)
N1 C1 1.471(3)
N2 C3 1.489(4)
N3 C9 1.342(3)
N3 C5 1.355(3)
N4 C31 1.393(4)
N4 H4 0.8800
N5 N6 1.323(3)
N5 C22 1.431(4)
N6 N7 1.292(3)
N7 C10 1.456(4)
C1 C2 1.543(4)
C1 H1A 0.9900
C1 H1B 0.9900
C2 C5 1.508(4)
C2 C4 1.528(4)
C2 C3 1.555(4)
C3 H3A 0.9900
C3 H3B 0.9900
C4 H4A 0.9800
C4 H4B 0.9800
C4 H4C 0.9800
C5 C6 1.390(4)
C6 C7 1.382(4)
C6 H6 0.9500
C7 C8 1.377(4)
C7 H7 0.9500
C8 C9 1.382(4)
C8 H8 0.9500
C9 H9 0.9500
C10 H10A 0.9900
C10 H10B 0.9900
C11 H11A 0.9800
C11 H11B 0.9800
C11 H11C 0.9800
C12 C14 1.525(5)
C12 C15 1.530(4)
C12 C13 1.546(4)
C13 H13A 0.9800
C13 H13B 0.9800
C13 H13C 0.9800
C14 H14A 0.9800
C14 H14B 0.9800
C14 H14C 0.9800
C15 H15A 0.9800
C15 H15B 0.9800
C15 H15C 0.9800
C16 H16A 0.9800
C16 H16B 0.9800
C16 H16C 0.9800
C17 H17A 0.9800
C17 H17B 0.9800
C17 H17C 0.9800
C18 C19 1.505(6)
C18 C21 1.508(6)
C18 C20 1.528(5)
C19 H19A 0.9800
C19 H19B 0.9800
C19 H19C 0.9800
C20 H20A 0.9800
C20 H20B 0.9800
C20 H20C 0.9800
C21 H21A 0.9800
C21 H21B 0.9800
C21 H21C 0.9800
C22 C27 1.394(4)
C22 C23 1.399(4)
C23 C24 1.386(5)
C23 C28 1.504(5)
C24 C25 1.379(5)
C24 H24 0.9500
C25 C26 1.393(5)
C25 C29 1.507(5)
C26 C27 1.381(5)
C26 H26 0.9500
C27 C30 1.507(4)
C28 H28A 0.9800
C28 H28B 0.9800
C28 H28C 0.9800
C29 H29A 0.9800
C29 H29B 0.9800
C29 H29C 0.9800
C30 H30A 0.9800
C30 H30B 0.9800
C30 H30C 0.9800
C31 C36 1.403(4)
C31 C32 1.414(4)
C32 C33 1.385(5)
C32 C37 1.495(5)
C33 C34 1.384(5)
C33 H33 0.9500
C34 C35 1.385(5)
C34 C38 1.520(5)
C35 C36 1.397(4)
C35 H35 0.9500
C36 C39 1.499(4)
C37 H37A 0.9800
C37 H37B 0.9800
C37 H37C 0.9800
C38 H38A 0.9800
C38 H38B 0.9800
C38 H38C 0.9800
C39 H39A 0.9800
C39 H39B 0.9800
C39 H39C 0.9800
Zr51 N52 2.075(2)
Zr51 N54 2.101(2)
Zr51 N51 2.108(3)
Zr51 N57 2.280(3)
Zr51 N55 2.348(3)
Zr51 N53 2.377(2)
Zr51 N56 2.771(3)
Si5A N51 1.745(3)
Si5A C61A 1.881(9)
Si5A C62A 1.897(5)
Si5A C60 1.984(4)
C61A H61A 0.9800
C61A H61B 0.9800
C61A H61C 0.9800
C62A C65A 1.534(6)
C62A C63A 1.540(7)
C62A C64A 1.548(11)
C63A H63A 0.9800
C63A H63B 0.9800
C63A H63C 0.9800
C64A H64A 0.9800
C64A H64B 0.9800
C64A H64C 0.9800
C65A H65A 0.9800
C65A H65B 0.9800
C65A H65C 0.9800
Si5B N51 1.762(4)
Si5B C60 1.779(5)
Si5B C61B 1.866(10)
Si5B C62B 1.894(7)
C61B H61D 0.9800
C61B H61E 0.9800
C61B H61F 0.9800
C62B C65B 1.522(9)
C62B C64B 1.543(12)
C62B C63B 1.556(9)
C63B H63D 0.9800
C63B H63E 0.9800
C63B H63F 0.9800
C64B H64D 0.9800
C64B H64E 0.9800
C64B H64F 0.9800
C65B H65D 0.9800
C65B H65E 0.9800
C65B H65F 0.9800
Si52 N52 1.724(3)
Si52 C66 1.867(3)
Si52 C67 1.873(3)
Si52 C68 1.912(3)
N51 C51 1.461(4)
N52 C53 1.478(4)
N53 C59 1.349(3)
N53 C55 1.349(4)
N54 C81 1.397(3)
N54 H54 0.8800
N55 N56 1.325(3)
N55 C72 1.433(4)
N56 N57 1.302(4)
N57 C60 1.460(4)
C51 C52 1.548(4)
C51 H51A 0.9900
C51 H51B 0.9900
C52 C55 1.514(4)
C52 C54 1.531(4)
C52 C53 1.556(4)
C53 H53A 0.9900
C53 H53B 0.9900
C54 H54A 0.9800
C54 H54B 0.9800
C54 H54C 0.9800
C55 C56 1.389(4)
C56 C57 1.391(4)
C56 H56 0.9500
C57 C58 1.372(4)
C57 H57 0.9500
C58 C59 1.373(4)
C58 H58 0.9500
C59 H59 0.9500
C60 H60A 0.9900
C60 H60B 0.9900
C66 H66A 0.9800
C66 H66B 0.9800
C66 H66C 0.9800
C67 H67A 0.9800
C67 H67B 0.9800
C67 H67C 0.9800
C68 C69 1.529(4)
C68 C71 1.537(4)
C68 C70 1.543(4)
C69 H69A 0.9800
C69 H69B 0.9800
C69 H69C 0.9800
C70 H70A 0.9800
C70 H70B 0.9800
C70 H70C 0.9800
C71 H71A 0.9800
C71 H71B 0.9800
C71 H71C 0.9800
C72 C73 1.377(4)
C72 C77 1.421(4)
C73 C74 1.394(4)
C73 C78 1.514(4)
C74 C75 1.401(4)
C74 H74 0.9500
C75 C76 1.367(5)
C75 C79 1.505(5)
C76 C77 1.380(5)
C76 H76 0.9500
C77 C80 1.500(5)
C78 H78A 0.9800
C78 H78B 0.9800
C78 H78C 0.9800
C79 H79A 0.9800
C79 H79B 0.9800
C79 H79C 0.9800
C80 H80A 0.9800
C80 H80B 0.9800
C80 H80C 0.9800
C81 C86 1.405(4)
C81 C82 1.409(4)
C82 C83 1.388(4)
C82 C87 1.487(4)
C83 C84 1.382(5)
C83 H83 0.9500
C84 C85 1.385(5)
C84 C88 1.518(4)
C85 C86 1.386(4)
C85 H85 0.9500
C86 C89 1.490(5)
C87 H87A 0.9800
C87 H87B 0.9800
C87 H87C 0.9800
C88 H88A 0.9800
C88 H88B 0.9800
C88 H88C 0.9800
C89 H89A 0.9800
C89 H89B 0.9800
C89 H89C 0.9800

loop_
_geom_torsion_atom_site_label_1
_geom_torsion_atom_site_label_2
_geom_torsion_atom_site_label_3
_geom_torsion_atom_site_label_4
_geom_torsion
C11 Si1 N1 C1 -69.3(2)
C12 Si1 N1 C1 53.9(2)
C10 Si1 N1 C1 171.3(2)
C11 Si1 N1 Zr1 103.68(17)
C12 Si1 N1 Zr1 -133.04(16)
C10 Si1 N1 Zr1 -15.67(19)
N2 Zr1 N1 C1 -31.2(2)
N4 Zr1 N1 C1 115.1(2)
N7 Zr1 N1 C1 -169.6(2)
N5 Zr1 N1 C1 -126.8(2)
N3 Zr1 N1 C1 45.38(19)
N6 Zr1 N1 C1 -144.6(2)
N2 Zr1 N1 Si1 156.06(15)
N4 Zr1 N1 Si1 -57.6(2)
N7 Zr1 N1 Si1 17.68(14)
N5 Zr1 N1 Si1 60.47(17)
N3 Zr1 N1 Si1 -127.35(16)
N6 Zr1 N1 Si1 42.65(15)
C16 Si2 N2 C3 -168.8(2)
C17 Si2 N2 C3 -49.1(3)
C18 Si2 N2 C3 73.8(2)
C16 Si2 N2 Zr1 16.3(3)
C17 Si2 N2 Zr1 136.0(2)
C18 Si2 N2 Zr1 -101.1(2)
N1 Zr1 N2 C3 14.29(19)
N4 Zr1 N2 C3 -143.31(18)
N7 Zr1 N2 C3 89.1(2)
N5 Zr1 N2 C3 123.32(19)
N3 Zr1 N2 C3 -63.67(18)
N6 Zr1 N2 C3 103.64(18)
N1 Zr1 N2 Si2 -170.72(16)
N4 Zr1 N2 Si2 31.7(2)
N7 Zr1 N2 Si2 -95.94(19)
N5 Zr1 N2 Si2 -61.69(17)
N3 Zr1 N2 Si2 111.32(18)
N6 Zr1 N2 Si2 -81.37(18)
N2 Zr1 N3 C9 -125.5(2)
N1 Zr1 N3 C9 134.1(2)
N4 Zr1 N3 C9 -9.7(2)
N7 Zr1 N3 C9 80.7(2)
N5 Zr1 N3 C9 -87.1(5)
N6 Zr1 N3 C9 97.9(3)
N2 Zr1 N3 C5 47.95(19)
N1 Zr1 N3 C5 -52.50(19)
N4 Zr1 N3 C5 163.70(19)
N7 Zr1 N3 C5 -105.9(2)
N5 Zr1 N3 C5 86.3(5)
N6 Zr1 N3 C5 -88.7(3)
N2 Zr1 N4 C31 138.9(3)
N1 Zr1 N4 C31 -4.1(4)
N7 Zr1 N4 C31 -72.8(3)
N5 Zr1 N4 C31 -127.2(3)
N3 Zr1 N4 C31 63.8(3)
N6 Zr1 N4 C31 -99.7(3)
N2 Zr1 N5 N6 -139.46(17)
N1 Zr1 N5 N6 -40.07(18)
N4 Zr1 N5 N6 106.29(17)
N7 Zr1 N5 N6 13.30(15)
N3 Zr1 N5 N6 -176.9(3)
N2 Zr1 N5 C22 6.7(4)
N1 Zr1 N5 C22 106.1(4)
N4 Zr1 N5 C22 -107.5(4)
N7 Zr1 N5 C22 159.5(4)
N3 Zr1 N5 C22 -30.8(7)
N6 Zr1 N5 C22 146.2(5)
C22 N5 N6 N7 178.5(2)
Zr1 N5 N6 N7 -20.4(2)
C22 N5 N6 Zr1 -161.1(3)
N2 Zr1 N6 N7 -158.82(16)
N1 Zr1 N6 N7 -61.71(17)
N4 Zr1 N6 N7 79.53(17)
N5 Zr1 N6 N7 156.0(3)
N3 Zr1 N6 N7 -26.0(3)
N2 Zr1 N6 N5 45.15(19)
N1 Zr1 N6 N5 142.26(18)
N4 Zr1 N6 N5 -76.49(18)
N7 Zr1 N6 N5 -156.0(3)
N3 Zr1 N6 N5 178.0(2)
N5 N6 N7 C10 162.9(2)
Zr1 N6 N7 C10 141.9(3)
N5 N6 N7 Zr1 21.0(2)
N2 Zr1 N7 N6 30.0(2)
N1 Zr1 N7 N6 113.89(18)
N4 Zr1 N7 N6 -103.58(17)
N5 Zr1 N7 N6 -13.71(15)
N3 Zr1 N7 N6 169.20(14)
N2 Zr1 N7 C10 -103.1(3)
N1 Zr1 N7 C10 -19.2(2)
N4 Zr1 N7 C10 123.3(3)
N5 Zr1 N7 C10 -146.8(3)
N3 Zr1 N7 C10 36.1(3)
N6 Zr1 N7 C10 -133.1(3)
Si1 N1 C1 C2 173.10(19)
Zr1 N1 C1 C2 -0.4(3)
N1 C1 C2 C5 -68.6(3)
N1 C1 C2 C4 170.7(2)
N1 C1 C2 C3 55.6(3)
Si2 N2 C3 C2 -143.1(2)
Zr1 N2 C3 C2 32.8(3)
C5 C2 C3 N2 44.9(3)
C4 C2 C3 N2 166.9(2)
C1 C2 C3 N2 -77.8(3)
C9 N3 C5 C6 -1.3(4)
Zr1 N3 C5 C6 -175.1(2)
C9 N3 C5 C2 -179.1(2)
Zr1 N3 C5 C2 7.1(3)
C4 C2 C5 N3 177.3(2)
C1 C2 C5 N3 60.1(3)
C3 C2 C5 N3 -64.1(3)
C4 C2 C5 C6 -0.4(4)
C1 C2 C5 C6 -117.7(3)
C3 C2 C5 C6 118.1(3)
N3 C5 C6 C7 0.4(4)
C2 C5 C6 C7 178.1(3)
C5 C6 C7 C8 0.2(4)
C6 C7 C8 C9 0.1(4)
C5 N3 C9 C8 1.6(4)
Zr1 N3 C9 C8 174.9(2)
C7 C8 C9 N3 -1.0(4)
N6 N7 C10 Si1 -112.5(2)
Zr1 N7 C10 Si1 14.4(3)
N1 Si1 C10 N7 0.4(2)
C11 Si1 C10 N7 -119.3(2)
C12 Si1 C10 N7 122.3(2)
N1 Si1 C12 C14 48.8(3)
C11 Si1 C12 C14 174.3(2)
C10 Si1 C12 C14 -65.1(3)
N1 Si1 C12 C15 -74.3(3)
C11 Si1 C12 C15 51.2(3)
C10 Si1 C12 C15 171.8(2)
N1 Si1 C12 C13 167.4(2)
C11 Si1 C12 C13 -67.1(3)
C10 Si1 C12 C13 53.5(3)
N2 Si2 C18 C19 61.6(4)
C16 Si2 C18 C19 -58.4(4)
C17 Si2 C18 C19 -175.6(4)
N2 Si2 C18 C21 -59.9(4)
C16 Si2 C18 C21 -179.9(4)
C17 Si2 C18 C21 62.9(4)
N2 Si2 C18 C20 179.1(3)
C16 Si2 C18 C20 59.1(3)
C17 Si2 C18 C20 -58.1(3)
N6 N5 C22 C27 78.2(4)
Zr1 N5 C22 C27 -65.0(5)
N6 N5 C22 C23 -103.3(3)
Zr1 N5 C22 C23 113.5(4)
C27 C22 C23 C24 -0.2(5)
N5 C22 C23 C24 -178.7(3)
C27 C22 C23 C28 -178.7(3)
N5 C22 C23 C28 2.8(5)
C22 C23 C24 C25 -1.6(5)
C28 C23 C24 C25 177.0(3)
C23 C24 C25 C26 1.9(5)
C23 C24 C25 C29 -177.7(4)
C24 C25 C26 C27 -0.6(5)
C29 C25 C26 C27 179.0(4)
C25 C26 C27 C22 -1.1(5)
C25 C26 C27 C30 179.4(3)
C23 C22 C27 C26 1.5(5)
N5 C22 C27 C26 179.9(3)
C23 C22 C27 C30 -179.0(3)
N5 C22 C27 C30 -0.6(5)
Zr1 N4 C31 C36 10.2(5)
Zr1 N4 C31 C32 -169.3(2)
N4 C31 C32 C33 179.5(3)
C36 C31 C32 C33 0.0(4)
N4 C31 C32 C37 -2.4(4)
C36 C31 C32 C37 178.1(3)
C31 C32 C33 C34 -0.7(5)
C37 C32 C33 C34 -178.8(3)
C32 C33 C34 C35 0.5(5)
C32 C33 C34 C38 179.9(3)
C33 C34 C35 C36 0.4(5)
C38 C34 C35 C36 -179.0(3)
C34 C35 C36 C31 -1.1(4)
C34 C35 C36 C39 175.3(3)
N4 C31 C36 C35 -178.6(3)
C32 C31 C36 C35 0.9(4)
N4 C31 C36 C39 5.0(4)
C32 C31 C36 C39 -175.5(3)
N51 Si5A C62A C65A -167.4(3)
C61A Si5A C62A C65A 66.3(5)
C60 Si5A C62A C65A -57.6(4)
N51 Si5A C62A C63A 74.4(4)
C61A Si5A C62A C63A -51.9(5)
C60 Si5A C62A C63A -175.8(4)
N51 Si5A C62A C64A -47.9(6)
C61A Si5A C62A C64A -174.2(7)
C60 Si5A C62A C64A 61.9(6)
N51 Si5B C62B C65B -72.0(6)
C60 Si5B C62B C65B 174.0(6)
C61B Si5B C62B C65B 51.7(9)
N51 Si5B C62B C64B 50.6(8)
C60 Si5B C62B C64B -63.4(7)
C61B Si5B C62B C64B 174.2(11)
N51 Si5B C62B C63B 170.2(5)
C60 Si5B C62B C63B 56.2(6)
C61B Si5B C62B C63B -66.2(9)
C61A Si5A N51 C51 68.9(4)
C62A Si5A N51 C51 -53.8(3)
C60 Si5A N51 C51 -169.2(2)
C61A Si5A N51 Si5B 177.9(6)
C62A Si5A N51 Si5B 55.2(4)
C60 Si5A N51 Si5B -60.1(4)
C61A Si5A N51 Zr51 -99.6(4)
C62A Si5A N51 Zr51 137.7(2)
C60 Si5A N51 Zr51 22.3(2)
C60 Si5B N51 C51 175.8(3)
C61B Si5B N51 C51 -57.3(7)
C62B Si5B N51 C51 63.7(4)
C60 Si5B N51 Si5A 95.0(5)
C61B Si5B N51 Si5A -138.1(8)
C62B Si5B N51 Si5A -17.1(4)
C60 Si5B N51 Zr51 -17.1(3)
C61B Si5B N51 Zr51 109.9(7)
C62B Si5B N51 Zr51 -129.2(3)
N52 Zr51 N51 C51 34.3(2)
N54 Zr51 N51 C51 -110.1(2)
N57 Zr51 N51 C51 170.7(2)
N55 Zr51 N51 C51 128.7(2)
N53 Zr51 N51 C51 -42.4(2)
N56 Zr51 N51 C51 145.8(2)
N52 Zr51 N51 Si5A -158.04(18)
N54 Zr51 N51 Si5A 57.6(2)
N57 Zr51 N51 Si5A -21.64(18)
N55 Zr51 N51 Si5A -63.6(2)
N53 Zr51 N51 Si5A 125.32(19)
N56 Zr51 N51 Si5A -46.52(18)
N52 Zr51 N51 Si5B -132.5(2)
N54 Zr51 N51 Si5B 83.1(3)
N57 Zr51 N51 Si5B 3.9(2)
N55 Zr51 N51 Si5B -38.1(2)
N53 Zr51 N51 Si5B 150.8(2)
N56 Zr51 N51 Si5B -21.0(2)
C66 Si52 N52 C53 -178.88(19)
C67 Si52 N52 C53 62.1(2)
C68 Si52 N52 C53 -60.2(2)
C66 Si52 N52 Zr51 -3.9(2)
C67 Si52 N52 Zr51 -122.91(18)
C68 Si52 N52 Zr51 114.71(18)
N54 Zr51 N52 C53 144.75(17)
N51 Zr51 N52 C53 -11.72(19)
N57 Zr51 N52 C53 -86.8(2)
N55 Zr51 N52 C53 -122.78(18)
N53 Zr51 N52 C53 65.93(18)
N56 Zr51 N52 C53 -101.96(18)
N54 Zr51 N52 Si52 -30.3(2)
N51 Zr51 N52 Si52 173.19(17)
N57 Zr51 N52 Si52 98.13(19)
N55 Zr51 N52 Si52 62.13(18)
N53 Zr51 N52 Si52 -109.16(18)
N56 Zr51 N52 Si52 82.96(18)
N52 Zr51 N53 C59 126.5(2)
N54 Zr51 N53 C59 10.5(2)
N51 Zr51 N53 C59 -134.0(2)
N57 Zr51 N53 C59 -81.8(2)
N55 Zr51 N53 C59 85.3(4)
N56 Zr51 N53 C59 -101.4(3)
N52 Zr51 N53 C55 -46.0(2)
N54 Zr51 N53 C55 -161.9(2)
N51 Zr51 N53 C55 53.6(2)
N57 Zr51 N53 C55 105.8(2)
N55 Zr51 N53 C55 -87.2(4)
N56 Zr51 N53 C55 86.2(3)
N52 Zr51 N54 C81 -140.6(3)
N51 Zr51 N54 C81 0.1(4)
N57 Zr51 N54 C81 72.2(3)
N55 Zr51 N54 C81 126.9(3)
N53 Zr51 N54 C81 -65.9(3)
N56 Zr51 N54 C81 99.7(3)
N52 Zr51 N55 N56 136.15(16)
N54 Zr51 N55 N56 -109.64(16)
N51 Zr51 N55 N56 38.04(18)
N57 Zr51 N55 N56 -14.16(14)
N53 Zr51 N55 N56 176.3(3)
N52 Zr51 N55 C72 -4.9(3)
N54 Zr51 N55 C72 109.3(3)
N51 Zr51 N55 C72 -103.0(3)
N57 Zr51 N55 C72 -155.2(4)
N53 Zr51 N55 C72 35.3(6)
N56 Zr51 N55 C72 -141.0(4)
C72 N55 N56 N57 179.5(2)
Zr51 N55 N56 N57 21.6(2)
C72 N55 N56 Zr51 157.9(2)
N52 Zr51 N56 N57 157.24(17)
N54 Zr51 N56 N57 -81.27(18)
N51 Zr51 N56 N57 60.64(18)
N55 Zr51 N56 N57 -154.6(3)
N53 Zr51 N56 N57 28.6(4)
N52 Zr51 N56 N55 -48.16(17)
N54 Zr51 N56 N55 73.32(17)
N51 Zr51 N56 N55 -144.76(17)
N57 Zr51 N56 N55 154.6(3)
N53 Zr51 N56 N55 -176.8(3)
N55 N56 N57 C60 -162.9(2)
Zr51 N56 N57 C60 -140.4(3)
N55 N56 N57 Zr51 -22.5(2)
N52 Zr51 N57 N56 -31.5(2)
N54 Zr51 N57 N56 102.64(17)
N51 Zr51 N57 N56 -115.45(18)
N55 Zr51 N57 N56 14.51(15)
N53 Zr51 N57 N56 -169.09(15)
N52 Zr51 N57 C60 100.0(3)
N54 Zr51 N57 C60 -125.8(3)
N51 Zr51 N57 C60 16.1(3)
N55 Zr51 N57 C60 146.1(3)
N53 Zr51 N57 C60 -37.5(3)
N56 Zr51 N57 C60 131.5(3)
Si5A N51 C51 C52 -174.2(2)
Si5B N51 C51 C52 162.6(3)
Zr51 N51 C51 C52 -4.7(4)
N51 C51 C52 C55 71.8(3)
N51 C51 C52 C54 -167.8(3)
N51 C51 C52 C53 -52.0(3)
Si52 N52 C53 C52 137.2(2)
Zr51 N52 C53 C52 -38.8(3)
C55 C52 C53 N52 -39.0(4)
C54 C52 C53 N52 -161.5(2)
C51 C52 C53 N52 82.0(3)
C59 N53 C55 C56 -0.6(4)
Zr51 N53 C55 C56 172.2(2)
C59 N53 C55 C52 177.6(2)
Zr51 N53 C55 C52 -9.6(3)
C54 C52 C55 N53 -176.9(3)
C51 C52 C55 N53 -59.1(3)
C53 C52 C55 N53 63.4(3)
C54 C52 C55 C56 1.2(4)
C51 C52 C55 C56 119.0(3)
C53 C52 C55 C56 -118.5(3)
N53 C55 C56 C57 0.8(4)
C52 C55 C56 C57 -177.3(3)
C55 C56 C57 C58 -0.2(4)
C56 C57 C58 C59 -0.4(4)
C55 N53 C59 C58 -0.1(4)
Zr51 N53 C59 C58 -172.5(2)
C57 C58 C59 N53 0.6(4)
N56 N57 C60 Si5B 97.8(3)
Zr51 N57 C60 Si5B -27.2(3)
N56 N57 C60 Si5A 117.3(2)
Zr51 N57 C60 Si5A -7.7(3)
N51 Si5B C60 N57 23.6(3)
C61B Si5B C60 N57 -101.5(7)
C62B Si5B C60 N57 141.5(3)
N51 Si5B C60 Si5A -79.5(4)
C61B Si5B C60 Si5A 155.4(8)
C62B Si5B C60 Si5A 38.4(4)
N51 Si5A C60 N57 -7.1(2)
C61A Si5A C60 N57 113.3(4)
C62A Si5A C60 N57 -128.3(3)
N51 Si5A C60 Si5B 74.5(4)
C61A Si5A C60 Si5B -165.1(6)
C62A Si5A C60 Si5B -46.7(4)
N52 Si52 C68 C69 -52.7(3)
C66 Si52 C68 C69 67.2(3)
C67 Si52 C68 C69 -175.7(2)
N52 Si52 C68 C71 70.4(2)
C66 Si52 C68 C71 -169.7(2)
C67 Si52 C68 C71 -52.7(3)
N52 Si52 C68 C70 -170.34(19)
C66 Si52 C68 C70 -50.4(2)
C67 Si52 C68 C70 66.6(2)
N56 N55 C72 C73 114.8(3)
Zr51 N55 C72 C73 -107.8(3)
N56 N55 C72 C77 -64.6(3)
Zr51 N55 C72 C77 72.8(4)
C77 C72 C73 C74 -0.6(4)
N55 C72 C73 C74 -180.0(3)
C77 C72 C73 C78 176.6(3)
N55 C72 C73 C78 -2.8(4)
C72 C73 C74 C75 1.3(4)
C78 C73 C74 C75 -176.0(3)
C73 C74 C75 C76 -0.6(4)
C73 C74 C75 C79 178.4(3)
C74 C75 C76 C77 -0.8(5)
C79 C75 C76 C77 -179.7(3)
C75 C76 C77 C72 1.4(5)
C75 C76 C77 C80 -177.9(3)
C73 C72 C77 C76 -0.7(4)
N55 C72 C77 C76 178.7(3)
C73 C72 C77 C80 178.6(3)
N55 C72 C77 C80 -2.0(4)
Zr51 N54 C81 C86 165.5(3)
Zr51 N54 C81 C82 -14.1(5)
N54 C81 C82 C83 -178.3(3)
C86 C81 C82 C83 2.1(4)
N54 C81 C82 C87 -0.4(4)
C86 C81 C82 C87 179.9(3)
C81 C82 C83 C84 0.6(5)
C87 C82 C83 C84 -177.2(3)
C82 C83 C84 C85 -2.3(5)
C82 C83 C84 C88 176.3(3)
C83 C84 C85 C86 1.4(5)
C88 C84 C85 C86 -177.3(4)
C84 C85 C86 C81 1.2(5)
C84 C85 C86 C89 -177.8(3)
N54 C81 C86 C85 177.4(3)
C82 C81 C86 C85 -2.9(4)
N54 C81 C86 C89 -3.6(4)
C82 C81 C86 C89 176.1(3)

loop_
_platon_squeeze_void_nr
_platon_squeeze_void_average_x
_platon_squeeze_void_average_y
_platon_squeeze_void_average_z
_platon_squeeze_void_volume
_platon_squeeze_void_count_electrons
_platon_squeeze_void_content
1 0.000 0.000 0.500 47 4 ' '
2 0.000 0.500 0.000 573 120 hexane
